data_2013027
loop_
_publ_author_name
'Sopkov\'a-de Oliveira Santos, Jana'
'Collot, Valerie'
'Rault, Sylvain'

_publ_section_title
;
 7-Methoxy-1<i>H</i>-indazole, a new inhibitor of neuronal nitric oxide
 synthase
;
_journal_issue 11
_journal_name_full 'Acta Crystallographica Section C'
_journal_page_first o688
_journal_page_last o690
_journal_paper_doi 10.1107/S0108270102017948
_journal_volume 58
_journal_year 2002
_chemical_formula_moiety 'C8 H8 N2 O'
_chemical_formula_sum 'C8 H8 N2 O'
_chemical_formula_weight 148.16
_chemical_name_common 7-MI
_chemical_name_systematic
;
7-methoxy-1H-indazole
;
_space_group_IT_number 4
_symmetry_cell_setting monoclinic
_symmetry_space_group_name_Hall 'P 2yb'
_symmetry_space_group_name_H-M 'P 1 21 1'
_atom_sites_solution_hydrogens geom
_atom_sites_solution_primary direct
_atom_sites_solution_secondary difmap
_cell_angle_alpha 90
_cell_angle_beta 102.533(4)
_cell_angle_gamma 90
_cell_formula_units_Z 18
_cell_length_a 14.1297(5)
_cell_length_b 16.0074(7)
_cell_length_c 15.6990(10)
_cell_measurement_reflns_used 25
_cell_measurement_temperature 293(2)
_cell_measurement_theta_max 25
_cell_measurement_theta_min 18
_cell_volume 3466.2(3)
_computing_cell_refinement 'CAD-4-PC Software'
_computing_data_collection 'CAD-4-PC Software (Enraf-Nonius, 1996)'
_computing_data_reduction 'JANA98 (Pet\<r\'i\<cek & Du\<sek, 1998)'
_computing_molecular_graphics 'ORTEP-3 (Farrugia, 1997)'
_computing_publication_material SHELXL97
_computing_structure_refinement 'SHELXL97 (Sheldrick, 1997)'
_computing_structure_solution 'SHELXS97 (Sheldrick, 1997)'
_diffrn_ambient_temperature 293(2)
_diffrn_measured_fraction_theta_full 0.999
_diffrn_measured_fraction_theta_max 0.999
_diffrn_measurement_device_type 'Enraf-Nonius CAD-4'
_diffrn_measurement_method \q/2\q
_diffrn_radiation_monochromator graphite
_diffrn_radiation_source 'fine-focus sealed tube'
_diffrn_radiation_type MoK\a
_diffrn_radiation_wavelength 0.71073
_diffrn_reflns_av_R_equivalents 0.026
_diffrn_reflns_av_sigmaI/netI 0.073
_diffrn_reflns_limit_h_max 19
_diffrn_reflns_limit_h_min -19
_diffrn_reflns_limit_k_max 22
_diffrn_reflns_limit_k_min 0
_diffrn_reflns_limit_l_max 22
_diffrn_reflns_limit_l_min 0
_diffrn_reflns_number 10744
_diffrn_reflns_theta_full 29.97
_diffrn_reflns_theta_max 29.97
_diffrn_reflns_theta_min 2.17
_diffrn_standards_decay_% 5.8
_diffrn_standards_interval_time 60
_diffrn_standards_number 3
_exptl_absorpt_coefficient_mu 0.088
_exptl_absorpt_correction_type none
_exptl_crystal_colour 'translucent dark yellow'
_exptl_crystal_density_diffrn 1.278
_exptl_crystal_density_meas ?
_exptl_crystal_density_method 'not measured'
_exptl_crystal_description prism
_exptl_crystal_F_000 1404
_exptl_crystal_size_max 0.5
_exptl_crystal_size_mid 0.4
_exptl_crystal_size_min 0.3
_refine_diff_density_max 0.12
_refine_diff_density_min -0.10
_refine_ls_extinction_method none
_refine_ls_goodness_of_fit_ref 0.981
_refine_ls_hydrogen_treatment constr
_refine_ls_matrix_type full
_refine_ls_number_parameters 901
_refine_ls_number_reflns 10405
_refine_ls_number_restraints 1
_refine_ls_restrained_S_all 0.981
_refine_ls_R_factor_all 0.178
_refine_ls_R_factor_gt 0.053
_refine_ls_shift/su_max 0.001
_refine_ls_shift/su_mean 0.000
_refine_ls_structure_factor_coef Fsqd
_refine_ls_weighting_details 'calc w = 1/[\s^2^(Fo^2^)+(0.0529P)^2^] where P=(Fo^2^+2Fc^2^)/3'
_refine_ls_weighting_scheme calc
_refine_ls_wR_factor_gt 0.096
_refine_ls_wR_factor_ref 0.128
_reflns_number_gt 4332
_reflns_number_total 10405
_reflns_threshold_expression I>2\s(I)
_cod_data_source_file gd1218.cif
_cod_data_source_block I
_cod_depositor_comments
;
The following automatic conversions were performed:

'_exptl_crystal_density_meas' value 'not measured' was changed to '?'
- the value is perceived as not measured.

Automatic conversion script
Id: cif_fix_values 3008 2015-01-20 13:52:24Z robertas 
;
_cod_original_sg_symbol_H-M 'P 21'
_cod_database_code 2013027
_cod_database_fobs_code 2013027

loop_
_symmetry_equiv_pos_as_xyz
'x, y, z'
'-x, y+1/2, -z'

loop_
_atom_site_label
_atom_site_fract_x
_atom_site_fract_y
_atom_site_fract_z
_atom_site_U_iso_or_equiv
_atom_site_adp_type
_atom_site_calc_flag
_atom_site_refinement_flags
_atom_site_occupancy
_atom_site_disorder_assembly
_atom_site_disorder_group
_atom_site_type_symbol
C1A 0.2087(2) 0.3827(2) 0.8152(2) 0.0659(10) Uani d . 1 . . C
N2A 0.2716(2) 0.4343(2) 0.8667(2) 0.0747(9) Uani d . 1 . . N
H2A 0.3326 0.4366 0.8676 0.090 Uiso calc R 1 . . H
N3A 0.2263(3) 0.4823(2) 0.9168(2) 0.0808(9) Uani d . 1 . . N
C4A 0.1345(3) 0.4597(3) 0.8969(3) 0.0869(12) Uani d . 1 . . C
H4A 0.0864 0.4829 0.9216 0.104 Uiso calc R 1 . . H
C5A 0.1181(3) 0.3962(2) 0.8335(2) 0.0723(10) Uani d . 1 . . C
C6A 0.0379(3) 0.3482(3) 0.7901(3) 0.0931(13) Uani d . 1 . . C
H6A -0.0235 0.3559 0.8011 0.112 Uiso calc R 1 . . H
C7A 0.0544(3) 0.2901(3) 0.7314(3) 0.0939(14) Uani d . 1 . . C
H7A 0.0028 0.2574 0.7027 0.113 Uiso calc R 1 . . H
C8A 0.1455(3) 0.2778(2) 0.7126(3) 0.0840(12) Uani d . 1 . . C
H8A 0.1528 0.2379 0.6714 0.101 Uiso calc R 1 . . H
C9A 0.2242(3) 0.3233(2) 0.7536(3) 0.0712(10) Uani d . 1 . . C
O10A 0.31709(19) 0.31719(17) 0.74411(19) 0.0853(8) Uani d . 1 . . O
C11A 0.3365(3) 0.2588(3) 0.6814(3) 0.0939(13) Uani d . 1 . . C
H11A 0.3272 0.2031 0.7006 0.141 Uiso calc R 1 . . H
H12A 0.4022 0.2653 0.6753 0.141 Uiso calc R 1 . . H
H13A 0.2931 0.2688 0.6262 0.141 Uiso calc R 1 . . H
C1B 0.6990(2) 0.1344(2) 0.8818(2) 0.0640(9) Uani d . 1 . . C
N2B 0.66845(19) 0.08728(19) 0.94318(19) 0.0705(8) Uani d . 1 . . N
H2B 0.7062 0.0615 0.9854 0.085 Uiso calc R 1 . . H
N3B 0.5701(2) 0.0867(2) 0.9283(2) 0.0744(8) Uani d . 1 . . N
C4B 0.5398(3) 0.1327(3) 0.8583(3) 0.0745(10) Uani d . 1 . . C
H4B 0.4748 0.1429 0.8337 0.089 Uiso calc R 1 . . H
C5B 0.6176(3) 0.1645(2) 0.8248(2) 0.0713(10) Uani d . 1 . . C
C6B 0.6302(4) 0.2146(3) 0.7553(3) 0.0938(13) Uani d . 1 . . C
H6B 0.5771 0.2362 0.7158 0.113 Uiso calc R 1 . . H
C7B 0.7214(5) 0.2305(3) 0.7471(4) 0.1104(17) Uani d . 1 . . C
H7B 0.7301 0.2631 0.7003 0.133 Uiso calc R 1 . . H
C8B 0.8029(4) 0.2011(3) 0.8047(4) 0.1020(15) Uani d . 1 . . C
H8B 0.8643 0.2150 0.7969 0.122 Uiso calc R 1 . . H
C9B 0.7931(3) 0.1512(3) 0.8736(3) 0.0828(12) Uani d . 1 . . C
O10B 0.86536(19) 0.1177(2) 0.9360(2) 0.1086(10) Uani d . 1 . . O
C11B 0.9628(3) 0.1340(4) 0.9307(4) 0.146(2) Uani d . 1 . . C
H11B 0.9768 0.1055 0.8811 0.219 Uiso calc R 1 . . H
H12B 1.0059 0.1145 0.9829 0.219 Uiso calc R 1 . . H
H13B 0.9715 0.1930 0.9246 0.219 Uiso calc R 1 . . H
C1C 0.2245(2) 0.0522(2) 0.6196(2) 0.0596(9) Uani d . 1 . . C
N2C 0.13110(19) 0.05753(18) 0.62580(18) 0.0664(8) Uani d . 1 . . N
H2C 0.1078 0.0345 0.6663 0.080 Uiso calc R 1 . . H
N3C 0.0786(2) 0.1040(2) 0.5599(2) 0.0748(8) Uani d . 1 . . N
C4C 0.1396(3) 0.1271(3) 0.5126(2) 0.0790(11) Uani d . 1 . . C
H4C 0.1224 0.1597 0.4626 0.095 Uiso calc R 1 . . H
C5C 0.2344(3) 0.0970(2) 0.5459(2) 0.0689(9) Uani d . 1 . . C
C6C 0.3254(3) 0.1025(3) 0.5246(3) 0.0897(12) Uani d . 1 . . C
H6C 0.3336 0.1321 0.4757 0.108 Uiso calc R 1 . . H
C7C 0.4018(3) 0.0632(3) 0.5773(4) 0.0993(14) Uani d . 1 . . C
H7C 0.4627 0.0660 0.5639 0.119 Uiso calc R 1 . . H
C8C 0.3908(3) 0.0191(3) 0.6508(3) 0.0882(12) Uani d . 1 . . C
H8C 0.4446 -0.0067 0.6855 0.106 Uiso calc R 1 . . H
C9C 0.3030(2) 0.0125(2) 0.6734(3) 0.0687(9) Uani d . 1 . . C
O10C 0.28336(17) -0.02998(17) 0.74296(18) 0.0832(8) Uani d . 1 . . O
C11C 0.3636(3) -0.0667(3) 0.8038(3) 0.1031(14) Uani d . 1 . . C
H11C 0.3956 -0.1065 0.7740 0.155 Uiso calc R 1 . . H
H12C 0.3401 -0.0943 0.8494 0.155 Uiso calc R 1 . . H
H13C 0.4085 -0.0237 0.8286 0.155 Uiso calc R 1 . . H
C1D 0.3744(2) 0.0019(2) 0.0494(2) 0.0584(8) Uani d . 1 . . C
N2D 0.47078(19) 0.00718(19) 0.05081(18) 0.0670(8) Uani d . 1 . . N
H2D 0.4954 0.0378 0.0161 0.080 Uiso calc R 1 . . H
N3D 0.5229(2) -0.0420(2) 0.1138(2) 0.0752(9) Uani d . 1 . . N
C4D 0.4595(3) -0.0773(3) 0.1526(3) 0.0781(11) Uani d . 1 . . C
H4D 0.4760 -0.1140 0.1995 0.094 Uiso calc R 1 . . H
C5D 0.3639(3) -0.0532(2) 0.1150(2) 0.0656(9) Uani d . 1 . . C
C6D 0.2699(3) -0.0701(3) 0.1274(3) 0.0841(12) Uani d . 1 . . C
H6D 0.2602 -0.1069 0.1706 0.101 Uiso calc R 1 . . H
C7D 0.1945(3) -0.0314(3) 0.0749(3) 0.0924(13) Uani d . 1 . . C
H7D 0.1322 -0.0422 0.0826 0.111 Uiso calc R 1 . . H
C8D 0.2061(3) 0.0240(3) 0.0094(3) 0.0840(12) Uani d . 1 . . C
H8D 0.1519 0.0489 -0.0256 0.101 Uiso calc R 1 . . H
C9D 0.2956(2) 0.0421(3) -0.0039(2) 0.0695(10) Uani d . 1 . . C
O10D 0.31827(18) 0.09507(19) -0.06448(18) 0.0938(8) Uani d . 1 . . O
C11D 0.2405(3) 0.1399(4) -0.1187(3) 0.1230(18) Uani d . 1 . . C
H11D 0.1988 0.1014 -0.1561 0.184 Uiso calc R 1 . . H
H12D 0.2663 0.1795 -0.1536 0.184 Uiso calc R 1 . . H
H13D 0.2041 0.1688 -0.0828 0.184 Uiso calc R 1 . . H
C1E 0.0900(2) 0.4343(2) 0.1973(2) 0.0625(9) Uani d . 1 . . C
N2E 0.0620(2) 0.4817(2) 0.25877(19) 0.0727(8) Uani d . 1 . . N
H2E 0.1010 0.5094 0.2985 0.087 Uiso calc R 1 . . H
N3E -0.0352(2) 0.4797(2) 0.2496(2) 0.0755(9) Uani d . 1 . . N
C4E -0.0689(3) 0.4316(3) 0.1828(3) 0.0739(10) Uani d . 1 . . C
H4E -0.1343 0.4196 0.1622 0.089 Uiso calc R 1 . . H
C5E 0.0062(3) 0.4002(2) 0.1457(2) 0.0653(9) Uani d . 1 . . C
C6E 0.0131(3) 0.3483(3) 0.0745(2) 0.0796(11) Uani d . 1 . . C
H6E -0.0416 0.3243 0.0393 0.096 Uiso calc R 1 . . H
C7E 0.1029(3) 0.3350(3) 0.0597(3) 0.0889(12) Uani d . 1 . . C
H7E 0.1090 0.3016 0.0128 0.107 Uiso calc R 1 . . H
C8E 0.1867(3) 0.3692(3) 0.1117(3) 0.0841(12) Uani d . 1 . . C
H8E 0.2467 0.3577 0.0991 0.101 Uiso calc R 1 . . H
C9E 0.1814(3) 0.4195(3) 0.1813(3) 0.0737(11) Uani d . 1 . . C
O10E 0.25551(19) 0.45844(18) 0.2381(2) 0.0953(9) Uani d . 1 . . O
C11E 0.3526(3) 0.4398(4) 0.2296(4) 0.128(2) Uani d . 1 . . C
H11E 0.3662 0.3818 0.2423 0.191 Uiso calc R 1 . . H
H12E 0.3977 0.4735 0.2698 0.191 Uiso calc R 1 . . H
H13E 0.3587 0.4516 0.1711 0.191 Uiso calc R 1 . . H
C1F 0.8030(3) 0.1801(2) 0.4961(2) 0.0678(10) Uani d . 1 . . C
N2F 0.8733(2) 0.1344(2) 0.5507(2) 0.0753(8) Uani d . 1 . . N
H2F 0.9341 0.1361 0.5506 0.090 Uiso calc R 1 . . H
N3F 0.8333(3) 0.0865(2) 0.6044(2) 0.0841(9) Uani d . 1 . . N
C4F 0.7403(3) 0.1017(3) 0.5852(3) 0.0863(12) Uani d . 1 . . C
H4F 0.6959 0.0760 0.6126 0.104 Uiso calc R 1 . . H
C5F 0.7150(3) 0.1617(3) 0.5180(3) 0.0777(11) Uani d . 1 . . C
C6F 0.6303(3) 0.2019(3) 0.4721(3) 0.0949(14) Uani d . 1 . . C
H6F 0.5702 0.1911 0.4848 0.114 Uiso calc R 1 . . H
C7F 0.6400(3) 0.2564(3) 0.4092(3) 0.1009(15) Uani d . 1 . . C
H7F 0.5847 0.2832 0.3784 0.121 Uiso calc R 1 . . H
C8F 0.7290(3) 0.2748(3) 0.3877(3) 0.0875(13) Uani d . 1 . . C
H8F 0.7314 0.3135 0.3440 0.105 Uiso calc R 1 . . H
C9F 0.8121(3) 0.2363(2) 0.4303(3) 0.0747(11) Uani d . 1 . . C
O10F 0.9036(2) 0.24647(19) 0.41661(19) 0.0951(9) Uani d . 1 . . O
C11F 0.9155(3) 0.3015(4) 0.3490(3) 0.1221(18) Uani d . 1 . . C
H11F 0.8743 0.2841 0.2950 0.183 Uiso calc R 1 . . H
H12F 0.9818 0.3006 0.3436 0.183 Uiso calc R 1 . . H
H13F 0.8983 0.3572 0.3627 0.183 Uiso calc R 1 . . H
C1G 0.3367(3) 0.4235(2) 0.5427(2) 0.0644(9) Uani d . 1 . . C
N2G 0.3922(2) 0.4718(2) 0.6043(2) 0.0755(9) Uani d . 1 . . N
H2G 0.3700 0.5049 0.6385 0.091 Uiso calc R 1 . . H
N3G 0.4876(2) 0.4614(2) 0.6050(2) 0.0845(9) Uani d . 1 . . N
C4G 0.4915(3) 0.4068(3) 0.5437(3) 0.0838(12) Uani d . 1 . . C
H4G 0.5488 0.3884 0.5300 0.101 Uiso calc R 1 . . H
C5G 0.3982(3) 0.3793(2) 0.5009(2) 0.0706(10) Uani d . 1 . . C
C6G 0.3588(4) 0.3235(3) 0.4345(3) 0.0904(12) Uani d . 1 . . C
H6G 0.3985 0.2931 0.4057 0.109 Uiso calc R 1 . . H
C7G 0.2620(4) 0.3148(3) 0.4131(3) 0.1090(16) Uani d . 1 . . C
H7G 0.2353 0.2783 0.3682 0.131 Uiso calc R 1 . . H
C8G 0.1997(3) 0.3583(3) 0.4554(3) 0.0997(15) Uani d . 1 . . C
H8G 0.1331 0.3498 0.4385 0.120 Uiso calc R 1 . . H
C9G 0.2355(3) 0.4138(3) 0.5218(3) 0.0769(11) Uani d . 1 . . C
O10G 0.18607(19) 0.4600(2) 0.5695(2) 0.0974(9) Uani d . 1 . . O
C11G 0.0826(3) 0.4504(4) 0.5512(4) 0.136(2) Uani d . 1 . . C
H11G 0.0564 0.4626 0.4908 0.204 Uiso calc R 1 . . H
H12G 0.0555 0.4880 0.5871 0.204 Uiso calc R 1 . . H
H13G 0.0667 0.3939 0.5635 0.204 Uiso calc R 1 . . H
C1H 0.3774(3) 0.6832(2) 0.8382(2) 0.0703(10) Uani d . 1 . . C
N2H 0.4141(2) 0.6364(2) 0.7806(2) 0.0753(8) Uani d . 1 . . N
H2H 0.4743 0.6355 0.7779 0.090 Uiso calc R 1 . . H
N3H 0.3435(3) 0.5915(2) 0.7278(2) 0.0794(9) Uani d . 1 . . N
C4H 0.2627(3) 0.6105(3) 0.7530(3) 0.0818(11) Uani d . 1 . . C
H4H 0.2023 0.5884 0.7276 0.098 Uiso calc R 1 . . H
C5H 0.2784(3) 0.6677(3) 0.8223(2) 0.0735(10) Uani d . 1 . . C
C6H 0.2226(3) 0.7085(3) 0.8739(3) 0.0934(14) Uani d . 1 . . C
H6H 0.1560 0.7002 0.8643 0.112 Uiso calc R 1 . . H
C7H 0.2687(4) 0.7603(3) 0.9381(3) 0.0951(14) Uani d . 1 . . C
H7H 0.2327 0.7876 0.9727 0.114 Uiso calc R 1 . . H
C8H 0.3691(4) 0.7740(3) 0.9538(3) 0.0866(12) Uani d . 1 . . C
H8H 0.3978 0.8097 0.9987 0.104 Uiso calc R 1 . . H
C9H 0.4255(3) 0.7364(2) 0.9051(3) 0.0749(10) Uani d . 1 . . C
O10H 0.5226(2) 0.74407(19) 0.91276(19) 0.0964(9) Uani d . 1 . . O
C11H 0.5735(4) 0.7918(4) 0.9847(3) 0.1197(17) Uani d . 1 . . C
H11H 0.5526 0.8489 0.9780 0.180 Uiso calc R 1 . . H
H12H 0.6418 0.7888 0.9869 0.180 Uiso calc R 1 . . H
H13H 0.5604 0.7698 1.0379 0.180 Uiso calc R 1 . . H
C1I 0.2637(2) 0.0685(2) 0.2889(2) 0.0626(9) Uani d . 1 . . C
N2I 0.3612(2) 0.06746(19) 0.29795(18) 0.0695(8) Uani d . 1 . . N
H2I 0.3991 0.0314 0.3286 0.083 Uiso calc R 1 . . H
N3I 0.3916(2) 0.1302(2) 0.2527(2) 0.0836(9) Uani d . 1 . . N
C4I 0.3121(3) 0.1707(3) 0.2157(3) 0.0869(12) Uani d . 1 . . C
H4I 0.3115 0.2171 0.1799 0.104 Uiso calc R 1 . . H
C5I 0.2283(3) 0.1361(3) 0.2361(2) 0.0751(10) Uani d . 1 . . C
C6I 0.1287(3) 0.1522(3) 0.2155(3) 0.0955(13) Uani d . 1 . . C
H6I 0.1033 0.1975 0.1809 0.115 Uiso calc R 1 . . H
C7I 0.0709(3) 0.0993(4) 0.2481(3) 0.1013(14) Uani d . 1 . . C
H7I 0.0044 0.1089 0.2348 0.122 Uiso calc R 1 . . H
C8I 0.1064(3) 0.0308(3) 0.3007(3) 0.0846(12) Uani d . 1 . . C
H8I 0.0634 -0.0035 0.3216 0.101 Uiso calc R 1 . . H
C9I 0.2027(3) 0.0139(2) 0.3217(2) 0.0685(9) Uani d . 1 . . C
O10I 0.24879(18) -0.05057(17) 0.37102(17) 0.0869(8) Uani d . 1 . . O
C11I 0.1925(3) -0.1009(3) 0.4157(3) 0.1010(14) Uani d . 1 . . C
H11I 0.1636 -0.0664 0.4531 0.151 Uiso calc R 1 . . H
H12I 0.2333 -0.1419 0.4501 0.151 Uiso calc R 1 . . H
H13I 0.1424 -0.1285 0.3740 0.151 Uiso calc R 1 . . H

loop_
_atom_site_aniso_label
_atom_site_aniso_U_11
_atom_site_aniso_U_22
_atom_site_aniso_U_33
_atom_site_aniso_U_12
_atom_site_aniso_U_13
_atom_site_aniso_U_23
C1A 0.061(2) 0.052(2) 0.073(2) -0.0132(18) -0.0093(19) 0.017(2)
N2A 0.0588(18) 0.068(2) 0.089(2) -0.0086(17) -0.0024(17) 0.0021(19)
N3A 0.086(2) 0.069(2) 0.084(2) -0.0134(18) 0.0124(18) -0.0064(19)
C4A 0.075(3) 0.090(3) 0.094(3) -0.012(2) 0.015(2) 0.006(3)
C5A 0.067(2) 0.070(3) 0.073(2) -0.017(2) -0.0001(19) 0.012(2)
C6A 0.064(3) 0.101(3) 0.106(3) -0.023(2) 0.002(2) 0.008(3)
C7A 0.079(3) 0.084(3) 0.105(4) -0.027(3) -0.012(3) 0.005(3)
C8A 0.093(3) 0.062(3) 0.083(3) -0.012(2) -0.014(2) 0.003(2)
C9A 0.070(3) 0.052(2) 0.079(3) -0.0040(19) -0.011(2) 0.013(2)
O10A 0.0752(18) 0.0684(18) 0.105(2) -0.0020(14) 0.0032(15) -0.0129(16)
C11A 0.108(3) 0.078(3) 0.093(3) 0.005(3) 0.016(3) -0.002(3)
C1B 0.062(2) 0.060(2) 0.073(2) -0.0045(19) 0.0218(19) -0.008(2)
N2B 0.0545(18) 0.073(2) 0.080(2) 0.0023(15) 0.0055(14) 0.0054(18)
N3B 0.0608(19) 0.082(2) 0.080(2) -0.0014(16) 0.0139(15) 0.0049(19)
C4B 0.063(2) 0.078(3) 0.079(3) 0.004(2) 0.007(2) 0.003(2)
C5B 0.078(3) 0.065(2) 0.072(2) -0.003(2) 0.019(2) -0.002(2)
C6B 0.128(4) 0.075(3) 0.082(3) 0.007(3) 0.030(3) 0.007(3)
C7B 0.153(5) 0.091(4) 0.107(4) -0.017(4) 0.071(4) -0.005(3)
C8B 0.106(4) 0.088(3) 0.130(4) -0.029(3) 0.065(4) -0.031(3)
C9B 0.069(3) 0.077(3) 0.107(3) -0.009(2) 0.030(2) -0.022(3)
O10B 0.0592(17) 0.117(3) 0.151(3) 0.0003(17) 0.0238(17) -0.021(2)
C11B 0.062(3) 0.158(5) 0.226(6) -0.014(3) 0.046(3) -0.068(5)
C1C 0.059(2) 0.056(2) 0.063(2) -0.0102(17) 0.0107(17) -0.0046(18)
N2C 0.0602(18) 0.0639(18) 0.0706(19) -0.0061(15) 0.0048(15) 0.0098(16)
N3C 0.0687(19) 0.072(2) 0.077(2) -0.0042(17) -0.0002(17) 0.0069(18)
C4C 0.089(3) 0.076(3) 0.064(2) -0.012(2) 0.001(2) 0.006(2)
C5C 0.076(3) 0.068(2) 0.063(2) -0.011(2) 0.0157(19) -0.005(2)
C6C 0.101(3) 0.094(3) 0.082(3) -0.023(3) 0.037(3) -0.009(3)
C7C 0.077(3) 0.107(4) 0.122(4) -0.007(3) 0.038(3) -0.007(3)
C8C 0.066(3) 0.089(3) 0.108(3) 0.004(2) 0.014(2) 0.002(3)
C9C 0.058(2) 0.063(2) 0.083(3) -0.0038(18) 0.012(2) 0.002(2)
O10C 0.0694(16) 0.0814(19) 0.0928(18) 0.0025(14) 0.0042(14) 0.0222(17)
C11C 0.093(3) 0.090(3) 0.111(3) 0.020(3) -0.012(2) 0.022(3)
C1D 0.056(2) 0.060(2) 0.057(2) 0.0030(17) 0.0087(16) -0.0032(19)
N2D 0.0623(19) 0.0666(19) 0.0687(18) 0.0027(15) 0.0065(15) 0.0106(17)
N3D 0.071(2) 0.071(2) 0.077(2) 0.0084(18) 0.0010(17) 0.0079(18)
C4D 0.094(3) 0.066(2) 0.069(2) 0.004(2) 0.007(2) 0.014(2)
C5D 0.077(3) 0.059(2) 0.060(2) -0.0040(19) 0.0140(18) -0.001(2)
C6D 0.093(3) 0.087(3) 0.079(3) -0.009(3) 0.034(2) 0.000(2)
C7D 0.065(3) 0.119(4) 0.098(3) -0.003(3) 0.027(2) -0.007(3)
C8D 0.061(2) 0.104(3) 0.084(3) 0.007(2) 0.011(2) -0.003(3)
C9D 0.061(2) 0.078(3) 0.067(2) 0.001(2) 0.0079(19) 0.000(2)
O10D 0.0797(17) 0.103(2) 0.0937(19) 0.0184(16) 0.0072(15) 0.0335(19)
C11D 0.111(4) 0.119(4) 0.121(4) 0.028(3) -0.013(3) 0.043(3)
C1E 0.061(2) 0.059(2) 0.068(2) 0.0045(18) 0.0154(18) 0.010(2)
N2E 0.064(2) 0.075(2) 0.076(2) -0.0016(16) 0.0097(15) -0.0043(18)
N3E 0.063(2) 0.082(2) 0.081(2) -0.0009(17) 0.0145(16) -0.011(2)
C4E 0.057(2) 0.082(3) 0.080(3) -0.002(2) 0.010(2) -0.005(2)
C5E 0.071(2) 0.065(2) 0.060(2) 0.0005(19) 0.0153(19) -0.0010(19)
C6E 0.082(3) 0.082(3) 0.076(3) -0.001(2) 0.018(2) -0.003(2)
C7E 0.105(4) 0.081(3) 0.086(3) 0.006(3) 0.030(3) -0.003(2)
C8E 0.084(3) 0.078(3) 0.101(3) 0.021(2) 0.045(3) 0.018(3)
C9E 0.061(2) 0.068(3) 0.093(3) 0.005(2) 0.018(2) 0.025(2)
O10E 0.0626(17) 0.089(2) 0.133(2) -0.0035(15) 0.0184(16) 0.0163(19)
C11E 0.057(3) 0.125(4) 0.200(6) 0.005(3) 0.027(3) 0.036(4)
C1F 0.077(3) 0.055(2) 0.064(2) 0.0117(19) -0.001(2) -0.012(2)
N2F 0.0712(19) 0.066(2) 0.082(2) 0.0118(17) 0.0015(17) -0.0001(18)
N3F 0.083(2) 0.077(2) 0.088(2) 0.0151(19) 0.0100(19) 0.007(2)
C4F 0.089(3) 0.083(3) 0.089(3) 0.013(2) 0.022(2) -0.007(3)
C5F 0.080(3) 0.073(3) 0.077(3) 0.023(2) 0.009(2) -0.007(2)
C6F 0.079(3) 0.107(4) 0.094(3) 0.035(3) 0.011(2) -0.003(3)
C7F 0.091(4) 0.109(4) 0.094(3) 0.045(3) 0.002(3) -0.005(3)
C8F 0.106(3) 0.073(3) 0.074(3) 0.023(3) -0.001(2) 0.000(2)
C9F 0.084(3) 0.061(2) 0.072(3) 0.003(2) 0.001(2) -0.014(2)
O10F 0.094(2) 0.093(2) 0.089(2) -0.0021(17) 0.0019(16) 0.0138(18)
C11F 0.124(4) 0.126(4) 0.104(3) -0.035(3) -0.002(3) 0.027(4)
C1G 0.062(2) 0.063(2) 0.066(2) -0.0048(19) 0.0095(19) 0.006(2)
N2G 0.068(2) 0.079(2) 0.083(2) -0.0018(17) 0.0255(16) -0.0090(19)
N3G 0.067(2) 0.092(3) 0.098(2) -0.0099(18) 0.0232(17) -0.021(2)
C4G 0.073(3) 0.088(3) 0.098(3) -0.002(2) 0.034(2) -0.017(3)
C5G 0.081(3) 0.060(2) 0.072(2) -0.008(2) 0.019(2) -0.002(2)
C6G 0.108(3) 0.075(3) 0.086(3) 0.002(3) 0.015(3) -0.009(2)
C7G 0.118(4) 0.086(3) 0.108(4) -0.006(3) -0.007(3) -0.011(3)
C8G 0.072(3) 0.083(3) 0.125(4) -0.011(3) -0.019(3) 0.014(3)
C9G 0.063(2) 0.072(3) 0.094(3) 0.002(2) 0.015(2) 0.023(2)
O10G 0.0695(18) 0.105(2) 0.122(2) 0.0181(16) 0.0298(16) 0.023(2)
C11G 0.062(3) 0.154(5) 0.196(6) 0.020(3) 0.038(3) 0.065(5)
C1H 0.093(3) 0.060(2) 0.065(2) 0.022(2) 0.032(2) 0.008(2)
N2H 0.084(2) 0.071(2) 0.0754(19) 0.0166(18) 0.0261(17) 0.0036(18)
N3H 0.092(2) 0.075(2) 0.075(2) 0.011(2) 0.0256(19) 0.0019(18)
C4H 0.083(3) 0.084(3) 0.081(3) 0.008(2) 0.023(2) 0.011(3)
C5H 0.089(3) 0.070(3) 0.066(2) 0.019(2) 0.026(2) 0.012(2)
C6H 0.096(3) 0.106(4) 0.087(3) 0.031(3) 0.039(3) 0.019(3)
C7H 0.124(4) 0.094(3) 0.078(3) 0.039(3) 0.045(3) 0.011(3)
C8H 0.124(4) 0.067(3) 0.074(3) 0.023(3) 0.034(3) 0.006(2)
C9H 0.097(3) 0.064(2) 0.069(3) 0.016(2) 0.028(2) 0.007(2)
O10H 0.101(2) 0.097(2) 0.097(2) -0.0003(18) 0.0344(18) -0.0164(18)
C11H 0.129(4) 0.124(4) 0.108(4) -0.019(4) 0.029(3) -0.021(4)
C1I 0.056(2) 0.066(2) 0.063(2) 0.0024(18) 0.0064(17) -0.0033(19)
N2I 0.069(2) 0.066(2) 0.0726(19) 0.0042(16) 0.0141(15) 0.0128(16)
N3I 0.081(2) 0.076(2) 0.095(2) -0.002(2) 0.0219(18) 0.017(2)
C4I 0.097(3) 0.073(3) 0.093(3) -0.002(3) 0.024(2) 0.021(2)
C5I 0.080(3) 0.067(2) 0.076(2) 0.006(2) 0.011(2) 0.008(2)
C6I 0.084(3) 0.088(3) 0.108(3) 0.013(3) 0.007(2) 0.020(3)
C7I 0.065(3) 0.116(4) 0.117(4) 0.019(3) 0.006(2) 0.009(3)
C8I 0.070(3) 0.093(3) 0.091(3) -0.003(2) 0.017(2) 0.002(3)
C9I 0.069(2) 0.068(2) 0.068(2) 0.003(2) 0.0135(18) 0.002(2)
O10I 0.0880(17) 0.0794(19) 0.0952(19) 0.0033(15) 0.0238(15) 0.0269(17)
C11I 0.120(3) 0.086(3) 0.103(3) -0.016(3) 0.036(3) 0.022(3)

loop_
_atom_type_symbol
_atom_type_description
_atom_type_scat_dispersion_real
_atom_type_scat_dispersion_imag
_atom_type_scat_source
C C 0.0033 0.0016 'International Tables Vol C Tables 4.2.6.8 and 6.1.1.4'
H H 0.0000 0.0000 'International Tables Vol C Tables 4.2.6.8 and 6.1.1.4'
O O 0.0106 0.0060 'International Tables Vol C Tables 4.2.6.8 and 6.1.1.4'
N N 0.0061 0.0033 'International Tables Vol C Tables 4.2.6.8 and 6.1.1.4'

loop_
_geom_angle_atom_site_label_1
_geom_angle_atom_site_label_2
_geom_angle_atom_site_label_3
_geom_angle
N2A C1A C5A 107.3(4)
N2A C1A C9A 130.3(3)
C5A C1A C9A 122.4(3)
C1A N2A N3A 111.3(3)
C1A N2A H2A 124.4
N3A N2A H2A 124.4
C4A N3A N2A 105.7(3)
N3A C4A C5A 111.7(4)
N3A C4A H4A 124.2
C5A C4A H4A 124.2
C1A C5A C4A 104.0(3)
C1A C5A C6A 119.5(4)
C4A C5A C6A 136.5(4)
C7A C6A C5A 117.4(4)
C7A C6A H6A 121.3
C5A C6A H6A 121.3
C6A C7A C8A 122.6(4)
C6A C7A H7A 118.7
C8A C7A H7A 118.7
C9A C8A C7A 121.2(4)
C9A C8A H8A 119.4
C7A C8A H8A 119.4
O10A C9A C8A 128.1(4)
O10A C9A C1A 115.0(3)
C8A C9A C1A 116.9(4)
C9A O10A C11A 117.3(3)
O10A C11A H11A 109.5
O10A C11A H12A 109.5
H11A C11A H12A 109.5
O10A C11A H13A 109.5
H11A C11A H13A 109.5
H12A C11A H13A 109.5
N2B C1B C5B 107.6(3)
N2B C1B C9B 128.9(4)
C5B C1B C9B 123.5(4)
N3B N2B C1B 110.5(3)
N3B N2B H2B 124.7
C1B N2B H2B 124.7
C4B N3B N2B 106.0(3)
N3B C4B C5B 112.0(3)
N3B C4B H4B 124.0
C5B C4B H4B 124.0
C1B C5B C6B 118.5(4)
C1B C5B C4B 103.8(3)
C6B C5B C4B 137.7(4)
C7B C6B C5B 118.1(5)
C7B C6B H6B 121.0
C5B C6B H6B 121.0
C6B C7B C8B 123.4(5)
C6B C7B H7B 118.3
C8B C7B H7B 118.3
C9B C8B C7B 120.1(4)
C9B C8B H8B 120.0
C7B C8B H8B 120.0
O10B C9B C8B 127.3(4)
O10B C9B C1B 116.1(4)
C8B C9B C1B 116.5(4)
C9B O10B C11B 118.1(4)
O10B C11B H11B 109.5
O10B C11B H12B 109.5
H11B C11B H12B 109.5
O10B C11B H13B 109.5
H11B C11B H13B 109.5
H12B C11B H13B 109.5
N2C C1C C9C 130.5(3)
N2C C1C C5C 107.7(3)
C9C C1C C5C 121.8(3)
C1C N2C N3C 111.2(3)
C1C N2C H2C 124.4
N3C N2C H2C 124.4
C4C N3C N2C 105.6(3)
N3C C4C C5C 112.5(3)
N3C C4C H4C 123.7
C5C C4C H4C 123.7
C1C C5C C6C 119.6(4)
C1C C5C C4C 103.0(3)
C6C C5C C4C 137.5(4)
C7C C6C C5C 118.2(4)
C7C C6C H6C 120.9
C5C C6C H6C 120.9
C6C C7C C8C 121.5(4)
C6C C7C H7C 119.2
C8C C7C H7C 119.2
C9C C8C C7C 121.7(4)
C9C C8C H8C 119.1
C7C C8C H8C 119.1
C8C C9C O10C 126.8(4)
C8C C9C C1C 117.2(4)
O10C C9C C1C 116.0(3)
C9C O10C C11C 117.8(3)
O10C C11C H11C 109.5
O10C C11C H12C 109.5
H11C C11C H12C 109.5
O10C C11C H13C 109.5
H11C C11C H13C 109.5
H12C C11C H13C 109.5
N2D C1D C5D 107.2(3)
N2D C1D C9D 130.3(3)
C5D C1D C9D 122.5(3)
N3D N2D C1D 111.1(3)
N3D N2D H2D 124.4
C1D N2D H2D 124.4
C4D N3D N2D 105.8(3)
N3D C4D C5D 112.1(3)
N3D C4D H4D 123.9
C5D C4D H4D 123.9
C1D C5D C4D 103.8(3)
C1D C5D C6D 118.7(3)
C4D C5D C6D 137.5(4)
C7D C6D C5D 118.1(4)
C7D C6D H6D 121.0
C5D C6D H6D 121.0
C6D C7D C8D 122.6(4)
C6D C7D H7D 118.7
C8D C7D H7D 118.7
C9D C8D C7D 120.9(4)
C9D C8D H8D 119.6
C7D C8D H8D 119.6
C8D C9D O10D 127.5(4)
C8D C9D C1D 117.2(4)
O10D C9D C1D 115.3(3)
C9D O10D C11D 117.4(3)
O10D C11D H11D 109.5
O10D C11D H12D 109.5
H11D C11D H12D 109.5
O10D C11D H13D 109.5
H11D C11D H13D 109.5
H12D C11D H13D 109.5
N2E C1E C9E 130.8(4)
N2E C1E C5E 106.9(3)
C9E C1E C5E 122.3(4)
N3E N2E C1E 111.1(3)
N3E N2E H2E 124.5
C1E N2E H2E 124.5
C4E N3E N2E 106.5(3)
N3E C4E C5E 111.5(3)
N3E C4E H4E 124.3
C5E C4E H4E 124.3
C1E C5E C4E 104.0(3)
C1E C5E C6E 119.6(3)
C4E C5E C6E 136.3(4)
C7E C6E C5E 117.1(4)
C7E C6E H6E 121.5
C5E C6E H6E 121.5
C6E C7E C8E 123.1(4)
C6E C7E H7E 118.5
C8E C7E H7E 118.5
C9E C8E C7E 120.7(4)
C9E C8E H8E 119.7
C7E C8E H8E 119.7
O10E C9E C8E 128.3(4)
O10E C9E C1E 114.5(4)
C8E C9E C1E 117.2(4)
C9E O10E C11E 117.1(4)
O10E C11E H11E 109.5
O10E C11E H12E 109.5
H11E C11E H12E 109.5
O10E C11E H13E 109.5
H11E C11E H13E 109.5
H12E C11E H13E 109.5
N2F C1F C5F 107.3(4)
N2F C1F C9F 129.3(4)
C5F C1F C9F 123.4(4)
N3F N2F C1F 110.3(3)
N3F N2F H2F 124.8
C1F N2F H2F 124.8
C4F N3F N2F 106.7(3)
N3F C4F C5F 112.2(4)
N3F C4F H4F 123.9
C5F C4F H4F 123.9
C1F C5F C6F 118.8(4)
C1F C5F C4F 103.5(3)
C6F C5F C4F 137.7(5)
C7F C6F C5F 117.4(4)
C7F C6F H6F 121.3
C5F C6F H6F 121.3
C6F C7F C8F 123.5(4)
C6F C7F H7F 118.3
C8F C7F H7F 118.3
C9F C8F C7F 120.6(4)
C9F C8F H8F 119.7
C7F C8F H8F 119.7
C8F C9F O10F 127.7(4)
C8F C9F C1F 116.4(4)
O10F C9F C1F 115.8(3)
C9F O10F C11F 117.5(3)
O10F C11F H11F 109.5
O10F C11F H12F 109.5
H11F C11F H12F 109.5
O10F C11F H13F 109.5
H11F C11F H13F 109.5
H12F C11F H13F 109.5
N2G C1G C5G 107.8(3)
N2G C1G C9G 129.3(4)
C5G C1G C9G 122.9(4)
C1G N2G N3G 110.9(3)
C1G N2G H2G 124.6
N3G N2G H2G 124.6
C4G N3G N2G 106.0(3)
N3G C4G C5G 112.0(3)
N3G C4G H4G 124.0
C5G C4G H4G 124.0
C1G C5G C6G 119.3(4)
C1G C5G C4G 103.3(3)
C6G C5G C4G 137.4(4)
C7G C6G C5G 118.3(4)
C7G C6G H6G 120.9
C5G C6G H6G 120.9
C6G C7G C8G 122.8(5)
C6G C7G H7G 118.6
C8G C7G H7G 118.6
C9G C8G C7G 120.9(4)
C9G C8G H8G 119.5
C7G C8G H8G 119.5
O10G C9G C8G 128.5(4)
O10G C9G C1G 115.7(4)
C8G C9G C1G 115.8(4)
C9G O10G C11G 117.2(4)
O10G C11G H11G 109.5
O10G C11G H12G 109.5
H11G C11G H12G 109.5
O10G C11G H13G 109.5
H11G C11G H13G 109.5
H12G C11G H13G 109.5
N2H C1H C5H 107.2(4)
N2H C1H C9H 129.5(4)
C5H C1H C9H 123.2(3)
N3H N2H C1H 111.2(3)
N3H N2H H2H 124.4
C1H N2H H2H 124.4
C4H N3H N2H 105.2(3)
N3H C4H C5H 112.4(4)
N3H C4H H4H 123.8
C5H C4H H4H 123.8
C1H C5H C4H 103.9(3)
C1H C5H C6H 118.8(4)
C4H C5H C6H 137.4(4)
C7H C6H C5H 118.2(4)
C7H C6H H6H 120.9
C5H C6H H6H 120.9
C6H C7H C8H 122.0(4)
C6H C7H H7H 119.0
C8H C7H H7H 119.0
C9H C8H C7H 121.8(4)
C9H C8H H8H 119.1
C7H C8H H8H 119.1
O10H C9H C8H 128.0(4)
O10H C9H C1H 115.9(3)
C8H C9H C1H 116.1(4)
C9H O10H C11H 116.5(3)
O10H C11H H11H 109.5
O10H C11H H12H 109.5
H11H C11H H12H 109.5
O10H C11H H13H 109.5
H11H C11H H13H 109.5
H12H C11H H13H 109.5
N2I C1I C5I 107.4(3)
N2I C1I C9I 130.3(3)
C5I C1I C9I 122.3(3)
N3I N2I C1I 111.5(3)
N3I N2I H2I 124.2
C1I N2I H2I 124.2
C4I N3I N2I 105.0(3)
N3I C4I C5I 112.6(4)
N3I C4I H4I 123.7
C5I C4I H4I 123.7
C1I C5I C6I 119.8(4)
C1I C5I C4I 103.4(3)
C6I C5I C4I 136.8(4)
C7I C6I C5I 117.2(4)
C7I C6I H6I 121.4
C5I C6I H6I 121.4
C6I C7I C8I 123.1(4)
C6I C7I H7I 118.4
C8I C7I H7I 118.4
C9I C8I C7I 120.8(4)
C9I C8I H8I 119.6
C7I C8I H8I 119.6
C8I C9I O10I 128.1(4)
C8I C9I C1I 116.8(4)
O10I C9I C1I 115.1(3)
C9I O10I C11I 117.3(3)
O10I C11I H11I 109.5
O10I C11I H12I 109.5
H11I C11I H12I 109.5
O10I C11I H13I 109.5
H11I C11I H13I 109.5
H12I C11I H13I 109.5

loop_
_geom_bond_atom_site_label_1
_geom_bond_atom_site_label_2
_geom_bond_site_symmetry_2
_geom_bond_distance
_geom_bond_publ_flag
C1A N2A . 1.347(4) ?
C1A C5A . 1.389(5) ?
C1A C9A . 1.407(5) ?
N2A N3A . 1.356(4) ?
N2A H2A . 0.8600 ?
N3A C4A . 1.317(5) ?
C4A C5A . 1.406(5) ?
C4A H4A . 0.9300 ?
C5A C6A . 1.415(5) ?
C6A C7A . 1.365(6) ?
C6A H6A . 0.9300 ?
C7A C8A . 1.396(6) ?
C7A H7A . 0.9300 ?
C8A C9A . 1.368(5) ?
C8A H8A . 0.9300 ?
C9A O10A . 1.357(4) ?
O10A C11A . 1.426(5) ?
C11A H11A . 0.9600 ?
C11A H12A . 0.9600 ?
C11A H13A . 0.9600 ?
C1B N2B . 1.366(4) ?
C1B C5B . 1.382(5) ?
C1B C9B . 1.389(5) ?
N2B N3B . 1.359(4) ?
N2B H2B . 0.8600 ?
N3B C4B . 1.314(4) ?
C4B C5B . 1.412(5) ?
C4B H4B . 0.9300 ?
C5B C6B . 1.396(5) ?
C6B C7B . 1.348(6) ?
C6B H6B . 0.9300 ?
C7B C8B . 1.383(7) ?
C7B H7B . 0.9300 ?
C8B C9B . 1.375(6) ?
C8B H8B . 0.9300 ?
C9B O10B . 1.362(5) ?
O10B C11B . 1.421(5) ?
C11B H11B . 0.9600 ?
C11B H12B . 0.9600 ?
C11B H13B . 0.9600 ?
C1C N2C . 1.347(4) ?
C1C C9C . 1.393(5) ?
C1C C5C . 1.395(5) ?
N2C N3C . 1.356(4) ?
N2C H2C . 0.8600 ?
N3C C4C . 1.307(4) ?
C4C C5C . 1.413(5) ?
C4C H4C . 0.9300 ?
C5C C6C . 1.400(5) ?
C6C C7C . 1.363(6) ?
C6C H6C . 0.9300 ?
C7C C8C . 1.390(6) ?
C7C H7C . 0.9300 ?
C8C C9C . 1.366(5) ?
C8C H8C . 0.9300 ?
C9C O10C . 1.366(4) ?
O10C C11C . 1.439(4) ?
C11C H11C . 0.9600 ?
C11C H12C . 0.9600 ?
C11C H13C . 0.9600 ?
C1D N2D . 1.360(4) ?
C1D C5D . 1.389(5) ?
C1D C9D . 1.396(5) ?
N2D N3D . 1.351(4) ?
N2D H2D . 0.8600 ?
N3D C4D . 1.315(5) ?
C4D C5D . 1.406(5) ?
C4D H4D . 0.9300 ?
C5D C6D . 1.409(5) ?
C6D C7D . 1.349(6) ?
C6D H6D . 0.9300 ?
C7D C8D . 1.395(6) ?
C7D H7D . 0.9300 ?
C8D C9D . 1.357(5) ?
C8D H8D . 0.9300 ?
C9D O10D . 1.363(4) ?
O10D C11D . 1.429(5) ?
C11D H11D . 0.9600 ?
C11D H12D . 0.9600 ?
C11D H13D . 0.9600 ?
C1E N2E . 1.352(4) ?
C1E C9E . 1.389(5) ?
C1E C5E . 1.393(5) ?
N2E N3E . 1.350(4) ?
N2E H2E . 0.8600 ?
N3E C4E . 1.306(5) ?
C4E C5E . 1.409(5) ?
C4E H4E . 0.9300 ?
C5E C6E . 1.413(5) ?
C6E C7E . 1.356(5) ?
C6E H6E . 0.9300 ?
C7E C8E . 1.395(6) ?
C7E H7E . 0.9300 ?
C8E C9E . 1.372(6) ?
C8E H8E . 0.9300 ?
C9E O10E . 1.369(5) ?
O10E C11E . 1.438(5) ?
C11E H11E . 0.9600 ?
C11E H12E . 0.9600 ?
C11E H13E . 0.9600 ?
C1F N2F . 1.373(4) ?
C1F C5F . 1.390(5) ?
C1F C9F . 1.397(5) ?
N2F N3F . 1.351(4) ?
N2F H2F . 0.8600 ?
N3F C4F . 1.305(5) ?
C4F C5F . 1.414(6) ?
C4F H4F . 0.9300 ?
C5F C6F . 1.411(5) ?
C6F C7F . 1.347(6) ?
C6F H6F . 0.9300 ?
C7F C8F . 1.402(6) ?
C7F H7F . 0.9300 ?
C8F C9F . 1.365(5) ?
C8F H8F . 0.9300 ?
C9F O10F . 1.366(5) ?
O10F C11F . 1.417(5) ?
C11F H11F . 0.9600 ?
C11F H12F . 0.9600 ?
C11F H13F . 0.9600 ?
C1G N2G . 1.349(4) ?
C1G C5G . 1.391(5) ?
C1G C9G . 1.405(5) ?
N2G N3G . 1.357(4) ?
N2G H2G . 0.8600 ?
N3G C4G . 1.309(5) ?
C4G C5G . 1.413(5) ?
C4G H4G . 0.9300 ?
C5G C6G . 1.393(5) ?
C6G C7G . 1.342(6) ?
C6G H6G . 0.9300 ?
C7G C8G . 1.399(7) ?
C7G H7G . 0.9300 ?
C8G C9G . 1.379(6) ?
C8G H8G . 0.9300 ?
C9G O10G . 1.350(5) ?
O10G C11G . 1.436(5) ?
C11G H11G . 0.9600 ?
C11G H12G . 0.9600 ?
C11G H13G . 0.9600 ?
C1H N2H . 1.362(4) ?
C1H C5H . 1.388(5) ?
C1H C9H . 1.407(5) ?
N2H N3H . 1.357(4) ?
N2H H2H . 0.8600 ?
N3H C4H . 1.322(4) ?
C4H C5H . 1.403(5) ?
C4H H4H . 0.9300 ?
C5H C6H . 1.408(5) ?
C6H C7H . 1.357(6) ?
C6H H6H . 0.9300 ?
C7H C8H . 1.403(6) ?
C7H H7H . 0.9300 ?
C8H C9H . 1.358(5) ?
C8H H8H . 0.9300 ?
C9H O10H . 1.356(5) ?
O10H C11H . 1.423(5) ?
C11H H11H . 0.9600 ?
C11H H12H . 0.9600 ?
C11H H13H . 0.9600 ?
C1I N2I . 1.354(4) ?
C1I C5I . 1.388(5) ?
C1I C9I . 1.402(5) ?
N2I N3I . 1.352(4) ?
N2I H2I . 0.8600 ?
N3I C4I . 1.318(5) ?
C4I C5I . 1.405(5) ?
C4I H4I . 0.9300 ?
C5I C6I . 1.399(5) ?
C6I C7I . 1.351(6) ?
C6I H6I . 0.9300 ?
C7I C8I . 1.399(6) ?
C7I H7I . 0.9300 ?
C8I C9I . 1.356(5) ?
C8I H8I . 0.9300 ?
C9I O10I . 1.367(4) ?
O10I C11I . 1.420(5) ?
C11I H11I . 0.9600 ?
C11I H12I . 0.9600 ?
C11I H13I . 0.9600 ?

loop_
_geom_hbond_atom_site_label_D
_geom_hbond_atom_site_label_H
_geom_hbond_atom_site_label_A
_geom_hbond_site_symmetry_A
_geom_hbond_distance_DH
_geom_hbond_distance_HA
_geom_hbond_distance_DA
_geom_hbond_angle_DHA
N2A H2A N3D 2_656 0.86 2.03 2.879(4) 170
N2B H2B N3A 2_647 0.86 2.06 2.907(4) 168
N2C H2C N3E 2_546 0.86 2.04 2.891(4) 172
N2D H2D N3B 1_554 0.86 2.06 2.909(4) 167
N2E H2E N3F 2_656 0.86 2.02 2.871(4) 168
N2F H2F N3C 1_655 0.86 2.08 2.914(4) 163
N2G H2G N3H . 0.86 2.06 2.911(4) 169
N2H H2H N3I 2_656 0.86 2.06 2.906(5) 169
N2I H2I N3G 2_646 0.86 2.04 2.890(4) 168

loop_
_geom_torsion_atom_site_label_1
_geom_torsion_atom_site_label_2
_geom_torsion_atom_site_label_3
_geom_torsion_atom_site_label_4
_geom_torsion
_geom_torsion_publ_flag
C8A C9A O10A C11A 2.7(6) y
C8B C9B O10B C11B -0.8(6) y
C8C C9C O10C C11C 5.4(6) y
C8D C9D O10D C11D 2.7(6) y
C8E C9E O10E C11E -5.7(6) y
C8F C9F O10F C11F -1.8(6) y
C8G C9G O10G C11G 1.2(6) y
C8H C9H O10H C11H 5.5(6) y
C8I C9I O10I C11I -8.8(5) y

loop_
_cod_related_entry_id
_cod_related_entry_database
_cod_related_entry_code
1 ChemSpider 8617258
